data_7200499
loop_
_publ_author_name
'Feller, Russell K.'
'Melot, Brent C.'
'Forster, Paul M.'
'Cheetham, Anthony K.'

_publ_section_title
;
 A hybrid cobalt disulfonate with a novel inorganic layer architecture
 exhibiting a field-induced magnetic transition
;
_journal_issue 17
_journal_name_full 'Journal of Materials Chemistry'
_journal_page_first 2604
_journal_paper_doi 10.1039/b816815f
_journal_volume 19
_journal_year 2009
_chemical_formula_sum 'C2 H8 Co3 O10 S2'
_chemical_formula_weight 432.99
_chemical_name_systematic
;
?
;
_space_group_IT_number 14
_symmetry_cell_setting monoclinic
_symmetry_space_group_name_Hall '-P 2ybc'
_symmetry_space_group_name_H-M 'P 1 21/c 1'
_atom_sites_solution_hydrogens geom
_atom_sites_solution_primary direct
_atom_sites_solution_secondary difmap
_audit_creation_method SHELXL-97
_cell_angle_alpha 90.00
_cell_angle_beta 93.297(2)
_cell_angle_gamma 90.00
_cell_formula_units_Z 2
_cell_length_a 8.9462(6)
_cell_length_b 5.2818(4)
_cell_length_c 10.1259(7)
_cell_measurement_temperature 298(2)
_cell_volume 477.68(6)
_computing_cell_refinement 'Bruker SMART'
_computing_data_collection 'Bruker SMART'
_computing_data_reduction 'Bruker SAINT'
_computing_molecular_graphics 'Bruker SHELXTL'
_computing_publication_material 'Bruker SHELXTL'
_computing_structure_refinement 'SHELXL-97 (Sheldrick, 1997)'
_computing_structure_solution 'SHELXS-97 (Sheldrick, 1990)'
_diffrn_ambient_temperature 298(2)
_diffrn_measured_fraction_theta_full 0.954
_diffrn_measured_fraction_theta_max 0.954
_diffrn_measurement_device_type 'CCD area detector'
_diffrn_measurement_method 'phi and omega scans'
_diffrn_radiation_monochromator graphite
_diffrn_radiation_source 'fine-focus sealed tube'
_diffrn_radiation_type MoK\a
_diffrn_radiation_wavelength 0.71073
_diffrn_reflns_av_R_equivalents 0.0278
_diffrn_reflns_av_sigmaI/netI 0.0235
_diffrn_reflns_limit_h_max 11
_diffrn_reflns_limit_h_min -11
_diffrn_reflns_limit_k_max 6
_diffrn_reflns_limit_k_min -6
_diffrn_reflns_limit_l_max 12
_diffrn_reflns_limit_l_min -12
_diffrn_reflns_number 3847
_diffrn_reflns_theta_full 27.09
_diffrn_reflns_theta_max 27.09
_diffrn_reflns_theta_min 2.28
_exptl_absorpt_coefficient_mu 5.630
_exptl_absorpt_correction_type SADABS
_exptl_crystal_colour Purple
_exptl_crystal_density_diffrn 3.010
_exptl_crystal_density_method 'not measured'
_exptl_crystal_description Block
_exptl_crystal_F_000 426
_exptl_crystal_size_max 0.15
_exptl_crystal_size_mid 0.1
_exptl_crystal_size_min 0.05
_refine_diff_density_max 0.521
_refine_diff_density_min -0.891
_refine_diff_density_rms 0.131
_refine_ls_extinction_coef 0.047(2)
_refine_ls_extinction_expression Fc^*^=kFc[1+0.001xFc^2^\l^3^/sin(2\q)]^-1/4^
_refine_ls_extinction_method SHELXL
_refine_ls_goodness_of_fit_ref 1.107
_refine_ls_hydrogen_treatment mixed
_refine_ls_matrix_type full
_refine_ls_number_parameters 94
_refine_ls_number_reflns 1005
_refine_ls_number_restraints 1
_refine_ls_restrained_S_all 1.107
_refine_ls_R_factor_all 0.0288
_refine_ls_R_factor_gt 0.0268
_refine_ls_shift/su_max 0.000
_refine_ls_shift/su_mean 0.000
_refine_ls_structure_factor_coef Fsqd
_refine_ls_weighting_details 'calc w=1/[\s^2^(Fo^2^)+(0.0365P)^2^+0.7181P] where P=(Fo^2^+2Fc^2^)/3'
_refine_ls_weighting_scheme calc
_refine_ls_wR_factor_gt 0.0683
_refine_ls_wR_factor_ref 0.0697
_reflns_number_gt 935
_reflns_number_total 1005
_reflns_threshold_expression >2sigma(I)
_cod_data_source_file b816815f.txt
_cod_data_source_block sulfonate
_cod_depositor_comments
;
The following automatic conversions were performed:
'_symmetry_cell_setting' value 'Monoclinic' changed to 'monoclinic'
according to '/home/saulius/struct/CIF-dictionaries/cif_core.dic'
dictionary named 'cif_core.dic' version 2.4.1 from 2010-06-29.

Automatic conversion script
Id: cif_fix_enum 1527 2010-12-29 10:47:43Z saulius 
;
_cod_original_sg_symbol_H-M P2(1)/c
_cod_database_code 7200499

loop_
_symmetry_equiv_pos_as_xyz
'x, y, z'
'-x, y+1/2, -z+1/2'
'-x, -y, -z'
'x, -y-1/2, z-1/2'

loop_
_atom_site_label
_atom_site_type_symbol
_atom_site_fract_x
_atom_site_fract_y
_atom_site_fract_z
_atom_site_U_iso_or_equiv
_atom_site_adp_type
_atom_site_occupancy
_atom_site_symmetry_multiplicity
_atom_site_calc_flag
_atom_site_refinement_flags
_atom_site_disorder_assembly
_atom_site_disorder_group
Co1 Co 0.0000 0.0000 0.0000 0.01136(19) Uani 1 2 d S . .
Co2 Co -0.08008(4) -0.47867(7) 0.14015(3) 0.01213(18) Uani 1 1 d . . .
S1 S -0.32076(7) -0.00118(11) 0.15381(6) 0.0125(2) Uani 1 1 d . . .
C1 C -0.4973(3) 0.0502(6) 0.0700(3) 0.0161(5) Uani 1 1 d D . .
O1 O -0.2902(2) -0.2734(4) 0.15142(19) 0.0197(4) Uani 1 1 d . . .
O2 O -0.2120(2) 0.1445(4) 0.07906(18) 0.0170(4) Uani 1 1 d . . .
O3 O -0.3333(2) 0.0935(4) 0.28740(18) 0.0205(4) Uani 1 1 d . . .
O4 O -0.0571(2) 0.1543(4) -0.18207(16) 0.0140(4) Uani 1 1 d . . .
O5 O -0.0916(2) -0.3375(3) -0.05125(18) 0.0144(4) Uani 1 1 d . . .
H1 H -0.506(4) 0.235(6) 0.070(3) 0.031(7) Uiso 1 1 d D . .
H2 H -0.558(4) -0.037(6) 0.134(3) 0.031(7) Uiso 1 1 d D . .
H3 H -0.141(4) 0.216(7) -0.174(3) 0.030(7) Uiso 1 1 d . . .
H4 H -0.171(4) -0.341(7) -0.092(3) 0.030(7) Uiso 1 1 d . . .

loop_
_atom_site_aniso_label
_atom_site_aniso_U_11
_atom_site_aniso_U_22
_atom_site_aniso_U_33
_atom_site_aniso_U_23
_atom_site_aniso_U_13
_atom_site_aniso_U_12
Co1 0.0132(3) 0.0108(3) 0.0099(3) 0.00022(15) -0.0007(2) 0.00006(16)
Co2 0.0131(3) 0.0132(2) 0.0100(2) 0.00104(11) 0.00031(15) 0.00066(12)
S1 0.0093(3) 0.0157(4) 0.0121(4) -0.0002(2) -0.0009(2) 0.0005(2)
C1 0.0095(12) 0.0220(13) 0.0164(14) -0.0022(11) -0.0021(10) 0.0011(10)
O1 0.0168(9) 0.0150(9) 0.0272(10) 0.0027(8) 0.0017(7) 0.0019(7)
O2 0.0145(9) 0.0176(10) 0.0191(9) 0.0012(7) 0.0016(7) -0.0008(7)
O3 0.0168(9) 0.0294(11) 0.0153(9) -0.0036(8) 0.0006(7) -0.0002(8)
O4 0.0140(9) 0.0145(9) 0.0132(9) -0.0006(6) -0.0020(7) 0.0026(7)
O5 0.0130(9) 0.0160(9) 0.0140(8) -0.0012(7) -0.0018(7) 0.0005(7)

loop_
_atom_type_symbol
_atom_type_description
_atom_type_scat_dispersion_real
_atom_type_scat_dispersion_imag
_atom_type_scat_source
C C 0.0033 0.0016 'International Tables Vol C Tables 4.2.6.8 and 6.1.1.4'
H H 0.0000 0.0000 'International Tables Vol C Tables 4.2.6.8 and 6.1.1.4'
O O 0.0106 0.0060 'International Tables Vol C Tables 4.2.6.8 and 6.1.1.4'
S S 0.1246 0.1234 'International Tables Vol C Tables 4.2.6.8 and 6.1.1.4'
Co Co 0.3494 0.9721 'International Tables Vol C Tables 4.2.6.8 and 6.1.1.4'

loop_
_geom_angle_atom_site_label_1
_geom_angle_atom_site_label_2
_geom_angle_atom_site_label_3
_geom_angle
_geom_angle_site_symmetry_1
_geom_angle_site_symmetry_3
_geom_angle_publ_flag
O5 Co1 O5 180.00(11) . 3 ?
O5 Co1 O4 87.53(7) . 3 ?
O5 Co1 O4 92.47(7) 3 3 ?
O5 Co1 O4 92.47(7) . . ?
O5 Co1 O4 87.53(7) 3 . ?
O4 Co1 O4 180.00(11) 3 . ?
O5 Co1 O2 93.06(7) . . ?
O5 Co1 O2 86.94(7) 3 . ?
O4 Co1 O2 89.23(7) 3 . ?
O4 Co1 O2 90.77(7) . . ?
O5 Co1 O2 86.94(7) . 3 ?
O5 Co1 O2 93.06(7) 3 3 ?
O4 Co1 O2 90.77(7) 3 3 ?
O4 Co1 O2 89.23(7) . 3 ?
O2 Co1 O2 180.00(9) . 3 ?
O4 Co2 O5 97.60(7) 4_556 3_545 ?
O4 Co2 O5 173.06(7) 4_556 . ?
O5 Co2 O5 76.12(8) 3_545 . ?
O4 Co2 O4 99.38(4) 4_556 3 ?
O5 Co2 O4 91.75(7) 3_545 3 ?
O5 Co2 O4 83.93(7) . 3 ?
O4 Co2 O1 103.00(7) 4_556 . ?
O5 Co2 O1 157.17(8) 3_545 . ?
O5 Co2 O1 82.72(7) . . ?
O4 Co2 O1 94.48(7) 3 . ?
O4 Co2 O2 82.61(7) 4_556 1_545 ?
O5 Co2 O2 82.15(7) 3_545 1_545 ?
O5 Co2 O2 93.48(7) . 1_545 ?
O4 Co2 O2 173.80(7) 3 1_545 ?
O1 Co2 O2 90.76(7) . 1_545 ?
O3 S1 O1 112.21(12) . . ?
O3 S1 O2 112.65(12) . . ?
O1 S1 O2 111.89(11) . . ?
O3 S1 C1 106.19(12) . . ?
O1 S1 C1 107.76(13) . . ?
O2 S1 C1 105.63(12) . . ?
C1 C1 S1 112.0(2) 3_455 . ?
C1 C1 H1 110.6(19) 3_455 . ?
S1 C1 H1 103(2) . . ?
C1 C1 H2 118(2) 3_455 . ?
S1 C1 H2 97(2) . . ?
H1 C1 H2 115(3) . . ?
S1 O1 Co2 130.69(11) . . ?
S1 O2 Co1 126.95(11) . . ?
S1 O2 Co2 129.23(11) . 1_565 ?
Co1 O2 Co2 87.73(6) . 1_565 ?
Co2 O4 Co1 128.59(10) 4 . ?
Co2 O4 Co2 124.87(9) 4 3 ?
Co1 O4 Co2 91.68(7) . 3 ?
Co2 O4 H3 103(2) 4 . ?
Co1 O4 H3 104(2) . . ?
Co2 O4 H3 100(3) 3 . ?
Co1 O5 Co2 103.08(8) . 3_545 ?
Co1 O5 Co2 94.58(8) . . ?
Co2 O5 Co2 103.88(8) 3_545 . ?
Co1 O5 H4 119(3) . . ?
Co2 O5 H4 115(2) 3_545 . ?
Co2 O5 H4 118(2) . . ?

loop_
_geom_bond_atom_site_label_1
_geom_bond_atom_site_label_2
_geom_bond_distance
_geom_bond_site_symmetry_2
_geom_bond_publ_flag
Co1 O5 2.0171(18) . ?
Co1 O5 2.0171(18) 3 ?
Co1 O4 2.0532(17) 3 ?
Co1 O4 2.0532(17) . ?
Co1 O2 2.2349(18) . ?
Co1 O2 2.2349(18) 3 ?
Co2 O4 2.0250(17) 4_556 ?
Co2 O5 2.0667(18) 3_545 ?
Co2 O5 2.0736(19) . ?
Co2 O4 2.1362(19) 3 ?
Co2 O1 2.1787(19) . ?
Co2 O2 2.3774(19) 1_545 ?
S1 O3 1.4526(19) . ?
S1 O1 1.464(2) . ?
S1 O2 1.4822(19) . ?
S1 C1 1.771(3) . ?
C1 C1 1.512(5) 3_455 ?
C1 H1 0.98(3) . ?
C1 H2 0.99(3) . ?
O2 Co2 2.3774(19) 1_565 ?
O4 Co2 2.0250(17) 4 ?
O4 Co2 2.1362(19) 3 ?
O4 H3 0.83(4) . ?
O5 Co2 2.0667(18) 3_545 ?
O5 H4 0.80(4) . ?

loop_
_geom_hbond_atom_site_label_D
_geom_hbond_atom_site_label_H
_geom_hbond_atom_site_label_A
_geom_hbond_distance_DH
_geom_hbond_distance_HA
_geom_hbond_distance_DA
_geom_hbond_angle_DHA
_geom_hbond_site_symmetry_A
O4 H3 O3 0.83(4) 2.01(4) 2.809(3) 161(3) 4_565
O5 H4 O3 0.80(4) 2.27(4) 2.961(3) 144(4) 4

loop_
_geom_torsion_atom_site_label_1
_geom_torsion_atom_site_label_2
_geom_torsion_atom_site_label_3
_geom_torsion_atom_site_label_4
_geom_torsion
_geom_torsion_site_symmetry_1
_geom_torsion_site_symmetry_2
_geom_torsion_site_symmetry_3
_geom_torsion_site_symmetry_4
_geom_torsion_publ_flag
O3 S1 C1 C1 -177.6(3) . . . 3_455 ?
O1 S1 C1 C1 -57.2(3) . . . 3_455 ?
O2 S1 C1 C1 62.6(3) . . . 3_455 ?
O3 S1 O1 Co2 -97.11(16) . . . . ?
O2 S1 O1 Co2 30.65(19) . . . . ?
C1 S1 O1 Co2 146.34(15) . . . . ?
O4 Co2 O1 S1 113.78(15) 4_556 . . . ?
O5 Co2 O1 S1 -92.3(2) 3_545 . . . ?
O5 Co2 O1 S1 -70.22(16) . . . . ?
O4 Co2 O1 S1 13.07(16) 3 . . . ?
O2 Co2 O1 S1 -163.63(16) 1_545 . . . ?
O3 S1 O2 Co1 116.79(14) . . . . ?
O1 S1 O2 Co1 -10.74(17) . . . . ?
C1 S1 O2 Co1 -127.72(14) . . . . ?
O3 S1 O2 Co2 -6.59(18) . . . 1_565 ?
O1 S1 O2 Co2 -134.11(13) . . . 1_565 ?
C1 S1 O2 Co2 108.91(15) . . . 1_565 ?
O5 Co1 O2 S1 38.04(14) . . . . ?
O5 Co1 O2 S1 -141.96(14) 3 . . . ?
O4 Co1 O2 S1 -49.44(14) 3 . . . ?
O4 Co1 O2 S1 130.56(14) . . . . ?
O2 Co1 O2 S1 -169(100) 3 . . . ?
O5 Co1 O2 Co2 177.70(6) . . . 1_565 ?
O5 Co1 O2 Co2 -2.30(6) 3 . . 1_565 ?
O4 Co1 O2 Co2 90.22(7) 3 . . 1_565 ?
O4 Co1 O2 Co2 -89.78(7) . . . 1_565 ?
O2 Co1 O2 Co2 -29(100) 3 . . 1_565 ?
O5 Co1 O4 Co2 -29.56(12) . . . 4 ?
O5 Co1 O4 Co2 150.44(12) 3 . . 4 ?
O4 Co1 O4 Co2 53(46) 3 . . 4 ?
O2 Co1 O4 Co2 -122.66(12) . . . 4 ?
O2 Co1 O4 Co2 57.34(12) 3 . . 4 ?
O5 Co1 O4 Co2 -168.60(7) . . . 3 ?
O5 Co1 O4 Co2 11.40(7) 3 . . 3 ?
O4 Co1 O4 Co2 -86(46) 3 . . 3 ?
O2 Co1 O4 Co2 98.30(7) . . . 3 ?
O2 Co1 O4 Co2 -81.70(7) 3 . . 3 ?
O5 Co1 O5 Co2 46(100) 3 . . 3_545 ?
O4 Co1 O5 Co2 -93.62(9) 3 . . 3_545 ?
O4 Co1 O5 Co2 86.38(9) . . . 3_545 ?
O2 Co1 O5 Co2 177.28(7) . . . 3_545 ?
O2 Co1 O5 Co2 -2.72(7) 3 . . 3_545 ?
O5 Co1 O5 Co2 152(100) 3 . . . ?
O4 Co1 O5 Co2 11.78(8) 3 . . . ?
O4 Co1 O5 Co2 -168.22(8) . . . . ?
O2 Co1 O5 Co2 -77.31(7) . . . . ?
O2 Co1 O5 Co2 102.69(7) 3 . . . ?
O4 Co2 O5 Co1 -130.3(6) 4_556 . . . ?
O5 Co2 O5 Co1 -104.69(10) 3_545 . . . ?
O4 Co2 O5 Co1 -11.37(7) 3 . . . ?
O1 Co2 O5 Co1 83.96(8) . . . . ?
O2 Co2 O5 Co1 174.28(7) 1_545 . . . ?
O4 Co2 O5 Co2 -25.6(7) 4_556 . . 3_545 ?
O5 Co2 O5 Co2 0.0 3_545 . . 3_545 ?
O4 Co2 O5 Co2 93.32(8) 3 . . 3_545 ?
O1 Co2 O5 Co2 -171.35(9) . . . 3_545 ?
O2 Co2 O5 Co2 -81.03(8) 1_545 . . 3_545 ?
